data_4023095
loop_
_publ_author_name
'Anne-Marie L. Hogan'
'Donal F. O'Shea'

_publ_section_title
;
 Carbolithiation of o-Amino-(E)-Stilbenes: Diastereoselective
 Electrophile Substitution with Applications to Quinoline Synthesis
;
_journal_name_full 'Journal of Organic Chemistry'
_journal_page_first 9557
_journal_page_last 9571
_journal_paper_doi 10.1021/jo7017679
_journal_volume 72
_journal_year 2007
_chemical_absolute_configuration unk
_chemical_formula_sum 'C24 H31 N O4'
_chemical_formula_weight 397.50
_chemical_name_systematic
; 
 ? 
;
_space_group_IT_number 33
_symmetry_cell_setting orthorhombic
_symmetry_space_group_name_Hall 'P 2c -2n'
_symmetry_space_group_name_H-M 'P n a 21'
_atom_sites_solution_hydrogens difmap
_atom_sites_solution_primary direct
_atom_sites_solution_secondary difmap
_audit_creation_method SHELXL-97
_cell_angle_alpha 90.00
_cell_angle_beta 90.00
_cell_angle_gamma 90.00
_cell_formula_units_Z 4
_cell_length_a 19.9518(16)
_cell_length_b 12.7312(10)
_cell_length_c 8.8934(7)
_cell_measurement_reflns_used 6875
_cell_measurement_temperature 100(2)
_cell_measurement_theta_max 29.49
_cell_measurement_theta_min 2.59
_cell_volume 2259.0(3)
_computing_cell_refinement 'Bruker SMART'
_computing_data_collection 'Bruker SMART'
_computing_data_reduction 'Bruker SAINT'
_computing_molecular_graphics 'Bruker SHELXTL'
_computing_publication_material 'Bruker SHELXTL'
_computing_structure_refinement 'SHELXL-97 (Sheldrick, 1997)'
_computing_structure_solution 'SHELXS-97 (Sheldrick, 1990)'
_diffrn_ambient_temperature 100(2)
_diffrn_measured_fraction_theta_full 0.999
_diffrn_measured_fraction_theta_max 0.999
_diffrn_measurement_device_type 'CCD area detector'
_diffrn_measurement_method 'phi and omega scans'
_diffrn_radiation_monochromator graphite
_diffrn_radiation_source 'fine-focus sealed tube'
_diffrn_radiation_type MoK\a
_diffrn_radiation_wavelength 0.71073
_diffrn_reflns_av_R_equivalents 0.0364
_diffrn_reflns_av_sigmaI/netI 0.0231
_diffrn_reflns_limit_h_max 28
_diffrn_reflns_limit_h_min -28
_diffrn_reflns_limit_k_max 18
_diffrn_reflns_limit_k_min -18
_diffrn_reflns_limit_l_max 12
_diffrn_reflns_limit_l_min -12
_diffrn_reflns_number 25743
_diffrn_reflns_theta_full 30.50
_diffrn_reflns_theta_max 30.50
_diffrn_reflns_theta_min 1.90
_exptl_absorpt_coefficient_mu 0.079
_exptl_absorpt_correction_T_max 0.9768
_exptl_absorpt_correction_T_min 0.7910
_exptl_absorpt_correction_type multi-scan
_exptl_absorpt_process_details SADABS
_exptl_crystal_colour colourless
_exptl_crystal_density_diffrn 1.169
_exptl_crystal_density_method 'not measured'
_exptl_crystal_description block
_exptl_crystal_F_000 856
_exptl_crystal_size_max 0.50
_exptl_crystal_size_mid 0.40
_exptl_crystal_size_min 0.30
_refine_diff_density_max 0.391
_refine_diff_density_min -0.169
_refine_diff_density_rms 0.058
_refine_ls_extinction_method none
_refine_ls_goodness_of_fit_ref 1.040
_refine_ls_hydrogen_treatment refall
_refine_ls_matrix_type full
_refine_ls_number_parameters 386
_refine_ls_number_reflns 3645
_refine_ls_number_restraints 1
_refine_ls_restrained_S_all 1.040
_refine_ls_R_factor_all 0.0450
_refine_ls_R_factor_gt 0.0420
_refine_ls_shift/su_max 0.000
_refine_ls_shift/su_mean 0.000
_refine_ls_structure_factor_coef Fsqd
_refine_ls_weighting_details 'calc w=1/[\s^2^(Fo^2^)+(0.0784P)^2^+0.0422P] where P=(Fo^2^+2Fc^2^)/3'
_refine_ls_weighting_scheme calc
_refine_ls_wR_factor_gt 0.1014
_refine_ls_wR_factor_ref 0.1033
_reflns_number_gt 3422
_reflns_number_total 3645
_reflns_threshold_expression >2sigma(I)
_cod_data_source_file jo7017679-File002.cif
_cod_data_source_block osh70
_cod_depositor_comments
;
The following automatic conversions were performed:
'_symmetry_cell_setting' value 'Orthorhombic' changed to 'orthorhombic'
according to '/home/saulius/struct/CIF-dictionaries/cif_core.dic'
dictionary named 'cif_core.dic' version 2.4.1 from 2010-06-29.

Automatic conversion script
Id: cif_fix_enum 1527 2010-12-29 10:47:43Z saulius 
;
_cod_database_code 4023095

loop_
_symmetry_equiv_pos_as_xyz
'x, y, z'
'-x, -y, z+1/2'
'x+1/2, -y+1/2, z'
'-x+1/2, y+1/2, z+1/2'

loop_
_atom_site_label
_atom_site_type_symbol
_atom_site_fract_x
_atom_site_fract_y
_atom_site_fract_z
_atom_site_U_iso_or_equiv
_atom_site_adp_type
_atom_site_occupancy
_atom_site_symmetry_multiplicity
_atom_site_calc_flag
C1 C 0.06396(12) 0.48114(16) 0.3005(2) 0.0347(4) Uani 1 1 d
H1A H 0.0744(13) 0.438(2) 0.221(4) 0.047(8) Uiso 1 1 d
H1B H 0.0187(13) 0.459(2) 0.333(3) 0.033(6) Uiso 1 1 d
H1C H 0.0618(13) 0.554(2) 0.270(4) 0.045(7) Uiso 1 1 d
C2 C 0.09926(11) 0.52475(14) 0.5655(2) 0.0310(4) Uani 1 1 d
H2A H 0.1313(12) 0.5108(19) 0.640(4) 0.035(7) Uiso 1 1 d
H2B H 0.0573(14) 0.505(2) 0.604(3) 0.040(7) Uiso 1 1 d
H2C H 0.0965(14) 0.602(2) 0.542(4) 0.049(7) Uiso 1 1 d
C3 C 0.18551(11) 0.50048(16) 0.3655(3) 0.0366(4) Uani 1 1 d
H3A H 0.1870(14) 0.578(3) 0.349(4) 0.053(9) Uiso 1 1 d
H3B H 0.2223(17) 0.484(3) 0.435(5) 0.066(10) Uiso 1 1 d
H3C H 0.1962(13) 0.464(2) 0.282(4) 0.040(7) Uiso 1 1 d
C4 C 0.11674(8) 0.46746(12) 0.42134(19) 0.0219(3) Uani 1 1 d
O1 O 0.12727(5) 0.35393(9) 0.44992(14) 0.0211(2) Uani 1 1 d
C5 C 0.07911(7) 0.29338(12) 0.50628(17) 0.0173(3) Uani 1 1 d
O2 O 0.02254(5) 0.32472(8) 0.53911(15) 0.0216(2) Uani 1 1 d
N N 0.09888(6) 0.19269(10) 0.52381(16) 0.0168(2) Uani 1 1 d
H1N H 0.0706(12) 0.153(2) 0.568(3) 0.032(6) Uiso 1 1 d
C6 C 0.16568(7) 0.15532(11) 0.49688(16) 0.0155(3) Uani 1 1 d
C7 C 0.21825(8) 0.19912(12) 0.57910(17) 0.0189(3) Uani 1 1 d
H7 H 0.2073(11) 0.2503(18) 0.647(3) 0.022(5) Uiso 1 1 d
C8 C 0.28364(8) 0.16620(13) 0.55601(19) 0.0216(3) Uani 1 1 d
H8 H 0.3178(11) 0.1971(19) 0.611(3) 0.030(6) Uiso 1 1 d
C9 C 0.29652(7) 0.08795(12) 0.4510(2) 0.0208(3) Uani 1 1 d
H9 H 0.3402(13) 0.065(2) 0.434(3) 0.036(6) Uiso 1 1 d
C10 C 0.24427(7) 0.04419(12) 0.37001(19) 0.0188(3) Uani 1 1 d
H10 H 0.2532(12) -0.0088(19) 0.301(3) 0.028(6) Uiso 1 1 d
C11 C 0.17770(7) 0.07654(11) 0.39081(16) 0.0152(2) Uani 1 1 d
C12 C 0.12266(7) 0.02832(11) 0.29569(17) 0.0149(2) Uani 1 1 d
H12 H 0.0778(10) 0.0500(16) 0.331(2) 0.013(5) Uiso 1 1 d
C13 C 0.12264(7) -0.09282(11) 0.31041(17) 0.0154(3) Uani 1 1 d
H13 H 0.1626(10) -0.1236(17) 0.259(3) 0.020(5) Uiso 1 1 d
C14 C 0.06204(7) -0.14008(11) 0.23157(18) 0.0163(3) Uani 1 1 d
O3 O 0.00926(5) -0.09440(9) 0.21243(15) 0.0233(2) Uani 1 1 d
O4 O 0.07278(5) -0.23761(9) 0.18751(17) 0.0245(3) Uani 1 1 d
H1O4 H 0.0371(14) -0.267(2) 0.143(4) 0.044(7) Uiso 1 1 d
C15 C 0.12364(7) -0.12854(11) 0.47351(18) 0.0167(3) Uani 1 1 d
C16 C 0.17902(7) -0.18222(12) 0.5311(2) 0.0217(3) Uani 1 1 d
H16 H 0.2134(14) -0.1970(19) 0.466(3) 0.033(6) Uiso 1 1 d
C17 C 0.18189(8) -0.20959(15) 0.6821(2) 0.0280(4) Uani 1 1 d
H17 H 0.2221(12) -0.242(2) 0.717(3) 0.037(6) Uiso 1 1 d
C18 C 0.12913(9) -0.18409(16) 0.7773(2) 0.0303(4) Uani 1 1 d
H18 H 0.1291(14) -0.199(2) 0.885(4) 0.050(8) Uiso 1 1 d
C19 C 0.07390(9) -0.13075(16) 0.7206(2) 0.0300(4) Uani 1 1 d
H19 H 0.0352(14) -0.113(2) 0.780(4) 0.043(7) Uiso 1 1 d
C20 C 0.07105(8) -0.10366(13) 0.56976(19) 0.0231(3) Uani 1 1 d
H20 H 0.0320(11) -0.0671(17) 0.529(3) 0.022(5) Uiso 1 1 d
C21 C 0.12972(8) 0.06149(12) 0.13018(17) 0.0185(3) Uani 1 1 d
H21A H 0.0997(12) 0.0234(18) 0.070(3) 0.029(6) Uiso 1 1 d
H21B H 0.1723(12) 0.043(2) 0.093(3) 0.031(6) Uiso 1 1 d
C22 C 0.11825(8) 0.17882(12) 0.10492(18) 0.0196(3) Uani 1 1 d
H22A H 0.0745(12) 0.198(2) 0.137(3) 0.030(6) Uiso 1 1 d
H22B H 0.1510(12) 0.2217(19) 0.164(3) 0.029(6) Uiso 1 1 d
C23 C 0.12571(10) 0.20901(14) -0.0597(2) 0.0266(3) Uani 1 1 d
H23A H 0.1703(14) 0.188(2) -0.100(4) 0.039(7) Uiso 1 1 d
H23B H 0.0949(17) 0.171(3) -0.122(4) 0.056(9) Uiso 1 1 d
C24 C 0.11310(13) 0.32560(16) -0.0868(2) 0.0365(4) Uani 1 1 d
H24A H 0.0679(14) 0.344(2) -0.061(4) 0.041(7) Uiso 1 1 d
H24B H 0.1468(14) 0.365(2) -0.026(4) 0.041(7) Uiso 1 1 d
H24C H 0.1176(12) 0.344(2) -0.182(4) 0.037(7) Uiso 1 1 d

loop_
_atom_site_aniso_label
_atom_site_aniso_U_11
_atom_site_aniso_U_22
_atom_site_aniso_U_33
_atom_site_aniso_U_23
_atom_site_aniso_U_13
_atom_site_aniso_U_12
C1 0.0486(11) 0.0293(9) 0.0264(8) 0.0077(7) -0.0108(8) 0.0013(8)
C2 0.0441(10) 0.0227(7) 0.0263(8) -0.0011(7) 0.0059(8) -0.0078(7)
C3 0.0367(10) 0.0299(9) 0.0432(12) 0.0141(9) 0.0098(9) -0.0082(7)
C4 0.0272(7) 0.0172(6) 0.0213(7) 0.0070(6) 0.0001(6) -0.0029(5)
O1 0.0202(5) 0.0178(5) 0.0253(6) 0.0060(4) 0.0047(4) -0.0019(4)
C5 0.0188(6) 0.0175(6) 0.0155(6) 0.0011(5) 0.0008(5) -0.0030(5)
O2 0.0192(5) 0.0176(5) 0.0279(6) 0.0029(4) 0.0049(4) 0.0005(4)
N 0.0155(5) 0.0156(5) 0.0191(6) 0.0013(5) 0.0035(5) -0.0016(4)
C6 0.0154(6) 0.0157(6) 0.0153(6) 0.0037(5) 0.0007(5) -0.0013(5)
C7 0.0220(6) 0.0190(6) 0.0158(6) 0.0014(5) -0.0014(5) -0.0041(5)
C8 0.0183(6) 0.0247(7) 0.0218(7) 0.0063(6) -0.0048(6) -0.0063(5)
C9 0.0158(6) 0.0204(6) 0.0261(7) 0.0065(6) -0.0011(6) -0.0014(5)
C10 0.0154(6) 0.0170(6) 0.0241(7) 0.0014(6) 0.0005(5) 0.0004(5)
C11 0.0146(5) 0.0149(6) 0.0160(6) 0.0034(5) -0.0012(5) -0.0020(4)
C12 0.0141(5) 0.0143(6) 0.0162(6) 0.0006(5) -0.0012(5) -0.0007(4)
C13 0.0128(5) 0.0139(6) 0.0196(6) -0.0002(5) -0.0013(5) 0.0002(4)
C14 0.0151(5) 0.0151(6) 0.0187(6) 0.0005(5) 0.0003(5) -0.0013(5)
O3 0.0172(5) 0.0177(5) 0.0351(6) -0.0037(5) -0.0068(5) 0.0029(4)
O4 0.0162(5) 0.0177(5) 0.0397(7) -0.0091(5) -0.0056(5) 0.0011(4)
C15 0.0169(6) 0.0133(6) 0.0197(7) 0.0024(5) -0.0022(5) -0.0007(4)
C16 0.0172(6) 0.0206(6) 0.0273(7) 0.0050(6) 0.0007(6) 0.0029(5)
C17 0.0234(7) 0.0293(8) 0.0312(9) 0.0112(7) -0.0034(7) 0.0055(6)
C18 0.0318(8) 0.0356(9) 0.0236(8) 0.0113(7) -0.0019(7) 0.0063(7)
C19 0.0291(8) 0.0374(9) 0.0236(8) 0.0066(7) 0.0057(7) 0.0101(7)
C20 0.0200(6) 0.0265(7) 0.0227(7) 0.0039(6) 0.0009(6) 0.0067(6)
C21 0.0208(6) 0.0183(6) 0.0164(6) 0.0005(5) -0.0006(5) -0.0029(5)
C22 0.0242(7) 0.0188(6) 0.0156(6) 0.0033(5) -0.0019(5) -0.0032(5)
C23 0.0378(9) 0.0250(8) 0.0170(7) 0.0027(6) -0.0020(6) -0.0046(6)
C24 0.0597(13) 0.0269(9) 0.0228(8) 0.0085(7) -0.0008(8) -0.0003(8)

loop_
_atom_type_symbol
_atom_type_description
_atom_type_scat_dispersion_real
_atom_type_scat_dispersion_imag
_atom_type_scat_source
C C 0.0033 0.0000 'International Tables Vol C Tables 4.2.6.8 and 6.1.1.4'
H H 0.0000 0.0000 'International Tables Vol C Tables 4.2.6.8 and 6.1.1.4'
N N 0.0061 0.0000 'International Tables Vol C Tables 4.2.6.8 and 6.1.1.4'
O O 0.0106 0.0000 'International Tables Vol C Tables 4.2.6.8 and 6.1.1.4'

loop_
_geom_angle_atom_site_label_1
_geom_angle_atom_site_label_2
_geom_angle_atom_site_label_3
_geom_angle
C4 C1 H1A 108.7(17)
C4 C1 H1B 113.3(16)
H1A C1 H1B 105(2)
C4 C1 H1C 110.1(17)
H1A C1 H1C 111(3)
H1B C1 H1C 108(2)
C4 C2 H2A 110.4(17)
C4 C2 H2B 112.3(18)
H2A C2 H2B 108(3)
C4 C2 H2C 108(2)
H2A C2 H2C 112(2)
H2B C2 H2C 107(2)
C4 C3 H3A 110.5(17)
C4 C3 H3B 114(2)
H3A C3 H3B 107(3)
C4 C3 H3C 109.9(17)
H3A C3 H3C 112(3)
H3B C3 H3C 103(3)
O1 C4 C1 109.41(14)
O1 C4 C2 110.90(14)
C1 C4 C2 112.64(17)
O1 C4 C3 101.42(13)
C1 C4 C3 111.35(16)
C2 C4 C3 110.57(16)
C5 O1 C4 121.83(12)
O2 C5 O1 124.29(13)
O2 C5 N 123.20(14)
O1 C5 N 112.51(13)
C5 N C6 124.51(12)
C5 N H1N 114.8(17)
C6 N H1N 119.8(17)
C7 C6 C11 120.77(13)
C7 C6 N 118.57(14)
C11 C6 N 120.65(13)
C8 C7 C6 120.62(15)
C8 C7 H7 122.6(14)
C6 C7 H7 116.8(14)
C7 C8 C9 119.38(14)
C7 C8 H8 119.1(15)
C9 C8 H8 121.5(15)
C10 C9 C8 119.94(14)
C10 C9 H9 119.6(18)
C8 C9 H9 120.4(18)
C9 C10 C11 121.75(15)
C9 C10 H10 119.4(14)
C11 C10 H10 118.9(15)
C6 C11 C10 117.53(13)
C6 C11 C12 122.89(12)
C10 C11 C12 119.56(13)
C11 C12 C21 110.89(11)
C11 C12 C13 110.89(11)
C21 C12 C13 110.77(12)
C11 C12 H12 111.6(12)
C21 C12 H12 107.9(12)
C13 C12 H12 104.6(12)
C15 C13 C14 109.38(12)
C15 C13 C12 112.26(12)
C14 C13 C12 110.81(11)
C15 C13 H13 107.9(14)
C14 C13 H13 105.6(13)
C12 C13 H13 110.6(13)
O3 C14 O4 123.35(14)
O3 C14 C13 124.33(13)
O4 C14 C13 112.32(12)
C14 O4 H1O4 112.9(18)
C20 C15 C16 118.87(15)
C20 C15 C13 120.61(13)
C16 C15 C13 120.44(14)
C17 C16 C15 120.67(15)
C17 C16 H16 121.9(17)
C15 C16 H16 117.4(17)
C16 C17 C18 119.97(15)
C16 C17 H17 117.0(17)
C18 C17 H17 122.9(17)
C19 C18 C17 119.58(17)
C19 C18 H18 116.7(17)
C17 C18 H18 123.7(17)
C20 C19 C18 120.38(16)
C20 C19 H19 116.0(18)
C18 C19 H19 123.6(18)
C19 C20 C15 120.53(15)
C19 C20 H20 120.7(14)
C15 C20 H20 118.7(14)
C22 C21 C12 113.30(12)
C22 C21 H21A 109.1(14)
C12 C21 H21A 110.1(15)
C22 C21 H21B 109.1(15)
C12 C21 H21B 110.3(17)
H21A C21 H21B 105(2)
C23 C22 C21 111.96(13)
C23 C22 H22A 108.1(17)
C21 C22 H22A 110.4(15)
C23 C22 H22B 107.8(16)
C21 C22 H22B 110.9(14)
H22A C22 H22B 108(2)
C22 C23 C24 112.46(15)
C22 C23 H23A 111.3(19)
C24 C23 H23A 110.7(16)
C22 C23 H23B 111(2)
C24 C23 H23B 107(2)
H23A C23 H23B 103(3)
C23 C24 H24A 111.0(17)
C23 C24 H24B 107.3(16)
H24A C24 H24B 112(2)
C23 C24 H24C 112.9(18)
H24A C24 H24C 105(3)
H24B C24 H24C 109(2)

loop_
_geom_bond_atom_site_label_1
_geom_bond_atom_site_label_2
_geom_bond_distance
C1 C4 1.515(3)
C1 H1A 0.92(3)
C1 H1B 0.99(3)
C1 H1C 0.97(3)
C2 C4 1.516(2)
C2 H2A 0.94(3)
C2 H2B 0.94(3)
C2 H2C 1.00(3)
C3 C4 1.519(3)
C3 H3A 1.00(3)
C3 H3B 0.98(4)
C3 H3C 0.90(3)
C4 O1 1.4825(19)
O1 C5 1.3299(18)
C5 O2 1.2322(18)
C5 N 1.3501(19)
N C6 1.4353(18)
N H1N 0.85(3)
C6 C7 1.395(2)
C6 C11 1.398(2)
C7 C8 1.386(2)
C7 H7 0.92(2)
C8 C9 1.389(2)
C8 H8 0.93(3)
C9 C10 1.384(2)
C9 H9 0.93(3)
C10 C11 1.4030(19)
C10 H10 0.93(3)
C11 C12 1.5160(19)
C12 C21 1.538(2)
C12 C13 1.5477(19)
C12 H12 0.987(19)
C13 C15 1.520(2)
C13 C14 1.5218(19)
C13 H13 1.00(2)
C14 O3 1.2149(18)
C14 O4 1.3196(18)
O4 H1O4 0.89(3)
C15 C20 1.391(2)
C15 C16 1.396(2)
C16 C17 1.389(3)
C16 H16 0.92(3)
C17 C18 1.389(3)
C17 H17 0.96(3)
C18 C19 1.389(2)
C18 H18 0.97(4)
C19 C20 1.386(2)
C19 H19 0.96(3)
C20 H20 0.98(2)
C21 C22 1.528(2)
C21 H21A 0.94(2)
C21 H21B 0.94(2)
C22 C23 1.521(2)
C22 H22A 0.95(2)
C22 H22B 1.00(3)
C23 C24 1.525(3)
C23 H23A 0.99(3)
C23 H23B 0.96(4)
C24 H24A 0.96(3)
C24 H24B 1.00(3)
C24 H24C 0.88(3)

loop_
_geom_hbond_atom_site_label_D
_geom_hbond_atom_site_label_H
_geom_hbond_atom_site_label_A
_geom_hbond_distance_DH
_geom_hbond_distance_HA
_geom_hbond_distance_DA
_geom_hbond_angle_DHA
_geom_hbond_site_symmetry_A
O4 H1O4 O2 0.89(3) 1.68(3) 2.5669(16) 172(3) 2_554
N H1N O3 0.85(3) 2.18(3) 3.0057(17) 163(2) 2

loop_
_geom_torsion_atom_site_label_1
_geom_torsion_atom_site_label_2
_geom_torsion_atom_site_label_3
_geom_torsion_atom_site_label_4
_geom_torsion
C1 C4 O1 C5 -64.6(2)
C2 C4 O1 C5 60.2(2)
C3 C4 O1 C5 177.66(16)
C4 O1 C5 O2 0.1(2)
C4 O1 C5 N -179.94(14)
O2 C5 N C6 -175.32(15)
O1 C5 N C6 4.8(2)
C5 N C6 C7 59.2(2)
C5 N C6 C11 -120.95(17)
C11 C6 C7 C8 0.7(2)
N C6 C7 C8 -179.43(13)
C6 C7 C8 C9 -0.7(2)
C7 C8 C9 C10 0.4(2)
C8 C9 C10 C11 -0.1(2)
C7 C6 C11 C10 -0.4(2)
N C6 C11 C10 179.76(13)
C7 C6 C11 C12 -178.38(13)
N C6 C11 C12 1.8(2)
C9 C10 C11 C6 0.1(2)
C9 C10 C11 C12 178.15(14)
C6 C11 C12 C21 110.22(15)
C10 C11 C12 C21 -67.72(16)
C6 C11 C12 C13 -126.28(14)
C10 C11 C12 C13 55.78(17)
C11 C12 C13 C15 50.00(15)
C21 C12 C13 C15 173.56(11)
C11 C12 C13 C14 172.62(12)
C21 C12 C13 C14 -63.81(15)
C15 C13 C14 O3 97.47(17)
C12 C13 C14 O3 -26.8(2)
C15 C13 C14 O4 -81.67(16)
C12 C13 C14 O4 154.04(13)
C14 C13 C15 C20 -60.91(17)
C12 C13 C15 C20 62.52(18)
C14 C13 C15 C16 122.42(14)
C12 C13 C15 C16 -114.15(15)
C20 C15 C16 C17 -0.5(2)
C13 C15 C16 C17 176.19(15)
C15 C16 C17 C18 0.4(3)
C16 C17 C18 C19 -0.3(3)
C17 C18 C19 C20 0.4(3)
C18 C19 C20 C15 -0.6(3)
C16 C15 C20 C19 0.7(3)
C13 C15 C20 C19 -176.07(16)
C11 C12 C21 C22 -66.19(16)
C13 C12 C21 C22 170.25(12)
C12 C21 C22 C23 179.90(14)
C21 C22 C23 C24 178.94(16)
